data_4103206
loop_
_publ_author_name
'Charlene Tsay'
'Neal P. Mankad'
'Jonas C. Peters'

_publ_section_title
;
 Four-Coordinate, trigonal Pyramidal Pt(II) and Pd(II) Complexes
;
_journal_name_full 'Journal of the American Chemical Society'
_journal_page_first 13975
_journal_page_last 13977
_journal_paper_doi 10.1021/ja105284p
_journal_volume 132
_journal_year 2010
_chemical_formula_sum 'C46.5 H29.5 B0.5 F12 P1.5 Pt0.5 Si0.5'
_chemical_formula_weight 979.65
_chemical_name_common {[SiP(Ph)3]Pt-tol}{BArF}
_chemical_name_systematic
; 
 ? 
;
_space_group_IT_number 2
_symmetry_cell_setting triclinic
_symmetry_space_group_name_Hall '-P 1'
_symmetry_space_group_name_H-M 'P -1'
_atom_sites_solution_hydrogens geom
_atom_sites_solution_primary direct
_atom_sites_solution_secondary difmap
_audit_creation_method SHELXL-97
_cell_angle_alpha 84.415(2)
_cell_angle_beta 72.421(2)
_cell_angle_gamma 86.3900(10)
_cell_formula_units_Z 4
_cell_length_a 13.2678(11)
_cell_length_b 17.6132(15)
_cell_length_c 18.7753(16)
_cell_measurement_reflns_used 9919
_cell_measurement_temperature 100(2)
_cell_measurement_theta_max 30.58
_cell_measurement_theta_min 2.48
_cell_volume 4160.2(6)
_computing_cell_refinement 'SAINT 7.46A (Bruker-AXS, 2008)'
_computing_data_collection 'APEX2 3.0 (Bruker-AXS, 2008)'
_computing_data_reduction 'SAINT 7.46A (Bruker-AXS, 2008)'
_computing_structure_refinement 'SHELXL-97 (Sheldrick, 2008)'
_computing_structure_solution 'SHELXS-97 (Sheldrick, 2008)'
_diffrn_ambient_temperature 100(2)
_diffrn_detector_area_resol_mean 8.3
_diffrn_measured_fraction_theta_full 0.993
_diffrn_measured_fraction_theta_max 0.993
_diffrn_measurement_device_type 'Bruker Smart APEX CCD'
_diffrn_measurement_method 'omega and phi scans'
_diffrn_radiation_monochromator graphite
_diffrn_radiation_source 'fine-focus sealed tube'
_diffrn_radiation_type MoK\a
_diffrn_radiation_wavelength 0.71073
_diffrn_reflns_av_R_equivalents 0.0456
_diffrn_reflns_av_sigmaI/netI 0.0513
_diffrn_reflns_limit_h_max 18
_diffrn_reflns_limit_h_min -18
_diffrn_reflns_limit_k_max 24
_diffrn_reflns_limit_k_min -24
_diffrn_reflns_limit_l_max 26
_diffrn_reflns_limit_l_min -26
_diffrn_reflns_number 74144
_diffrn_reflns_theta_full 29.57
_diffrn_reflns_theta_max 29.57
_diffrn_reflns_theta_min 1.14
_exptl_absorpt_coefficient_mu 1.860
_exptl_absorpt_correction_T_max 0.7807
_exptl_absorpt_correction_T_min 0.5789
_exptl_absorpt_correction_type multi-scan
_exptl_absorpt_process_details 'SADABS (Sheldrick, 2008)'
_exptl_crystal_colour orange
_exptl_crystal_density_diffrn 1.564
_exptl_crystal_density_meas ?
_exptl_crystal_density_method 'not measured'
_exptl_crystal_description block
_exptl_crystal_F_000 1950
_exptl_crystal_size_max 0.33
_exptl_crystal_size_mid 0.25
_exptl_crystal_size_min 0.14
_refine_diff_density_max 1.494
_refine_diff_density_min -1.094
_refine_diff_density_rms 0.109
_refine_ls_extinction_method none
_refine_ls_goodness_of_fit_ref 1.045
_refine_ls_hydrogen_treatment mixed
_refine_ls_matrix_type full
_refine_ls_number_parameters 1142
_refine_ls_number_reflns 23200
_refine_ls_number_restraints 2293
_refine_ls_restrained_S_all 1.132
_refine_ls_R_factor_all 0.0448
_refine_ls_R_factor_gt 0.0351
_refine_ls_shift/su_max 0.004
_refine_ls_shift/su_mean 0.000
_refine_ls_structure_factor_coef Fsqd
_refine_ls_weighting_details 'calc w=1/[\s^2^(Fo^2^)+(0.0308P)^2^+3.6668P] where P=(Fo^2^+2Fc^2^)/3'
_refine_ls_weighting_scheme calc
_refine_ls_wR_factor_gt 0.0745
_refine_ls_wR_factor_ref 0.0795
_reflns_number_gt 20064
_reflns_number_total 23200
_reflns_threshold_expression >2sigma(I)
_cod_data_source_file ja105284p_si_003_06.cif
_cod_data_source_block 08350
_cod_depositor_comments
;
The following automatic conversions were performed:

'_exptl_crystal_density_meas' value 'not measured' was changed to '?'
- the value is perceived as not measured.

Automatic conversion script
Id: cif_fix_values 3008 2015-01-20 13:52:24Z robertas 
;
_cod_original_formula_sum 'C46.50 H29.50 B0.50 F12 P1.50 Pt0.50 Si0.50'
_cod_database_code 4103206

loop_
_symmetry_equiv_pos_as_xyz
'x, y, z'
'-x, -y, -z'

loop_
_atom_site_label
_atom_site_type_symbol
_atom_site_fract_x
_atom_site_fract_y
_atom_site_fract_z
_atom_site_U_iso_or_equiv
_atom_site_adp_type
_atom_site_occupancy
_atom_site_symmetry_multiplicity
_atom_site_calc_flag
_atom_site_refinement_flags
_atom_site_disorder_assembly
_atom_site_disorder_group
Pt1 Pt 0.655813(8) -0.254817(6) -0.218861(6) 0.01283(3) Uani 1 1 d U . .
Si1 Si 0.61273(6) -0.24641(4) -0.09268(4) 0.01415(15) Uani 1 1 d U . .
P1 P 0.51673(5) -0.34288(4) -0.18348(4) 0.01403(14) Uani 1 1 d U . .
C11 C 0.4860(2) -0.36977(15) -0.08255(16) 0.0164(5) Uani 1 1 d U . .
C12 C 0.4127(2) -0.42510(17) -0.04597(18) 0.0223(6) Uani 1 1 d U . .
H12 H 0.3769 -0.4502 -0.0733 0.027 Uiso 1 1 calc R . .
C13 C 0.3925(2) -0.44317(18) 0.03058(18) 0.0266(7) Uani 1 1 d U . .
H13 H 0.3425 -0.4806 0.0557 0.032 Uiso 1 1 calc R . .
C14 C 0.4450(3) -0.40680(18) 0.07063(18) 0.0265(7) Uani 1 1 d U . .
H14 H 0.4311 -0.4196 0.1230 0.032 Uiso 1 1 calc R . .
C15 C 0.5176(2) -0.35199(17) 0.03443(16) 0.0218(6) Uani 1 1 d U . .
H15 H 0.5541 -0.3279 0.0620 0.026 Uiso 1 1 calc R . .
C16 C 0.5377(2) -0.33163(15) -0.04272(16) 0.0167(5) Uani 1 1 d U . .
C111 C 0.5357(2) -0.43426(15) -0.22485(16) 0.0169(5) Uani 1 1 d U . .
C112 C 0.6390(2) -0.46209(16) -0.25410(17) 0.0204(6) Uani 1 1 d U . .
H112 H 0.6964 -0.4328 -0.2535 0.024 Uiso 1 1 calc R . .
C113 C 0.6589(3) -0.53290(17) -0.28437(18) 0.0259(7) Uani 1 1 d U . .
H113 H 0.7297 -0.5516 -0.3041 0.031 Uiso 1 1 calc R . .
C114 C 0.5760(3) -0.57571(17) -0.28576(19) 0.0276(7) Uani 1 1 d U . .
H114 H 0.5898 -0.6237 -0.3066 0.033 Uiso 1 1 calc R . .
C115 C 0.4726(3) -0.54862(17) -0.2566(2) 0.0278(7) Uani 1 1 d U . .
H115 H 0.4155 -0.5779 -0.2577 0.033 Uiso 1 1 calc R . .
C116 C 0.4526(2) -0.47861(16) -0.22576(18) 0.0228(6) Uani 1 1 d U . .
H116 H 0.3816 -0.4608 -0.2051 0.027 Uiso 1 1 calc R . .
C121 C 0.3898(2) -0.30522(15) -0.19303(16) 0.0168(5) Uani 1 1 d U . .
C122 C 0.3607(2) -0.31245(16) -0.25735(17) 0.0213(6) Uani 1 1 d U . .
H122 H 0.4027 -0.3438 -0.2945 0.026 Uiso 1 1 calc R . .
C123 C 0.2709(2) -0.27422(18) -0.26753(19) 0.0250(6) Uani 1 1 d U . .
H123 H 0.2517 -0.2797 -0.3115 0.030 Uiso 1 1 calc R . .
C124 C 0.2091(2) -0.22812(18) -0.2142(2) 0.0266(7) Uani 1 1 d U . .
H124 H 0.1484 -0.2012 -0.2219 0.032 Uiso 1 1 calc R . .
C125 C 0.2362(2) -0.22154(18) -0.14966(19) 0.0257(7) Uani 1 1 d U . .
H125 H 0.1932 -0.1906 -0.1126 0.031 Uiso 1 1 calc R . .
C126 C 0.3253(2) -0.25948(16) -0.13841(17) 0.0209(6) Uani 1 1 d U . .
H126 H 0.3430 -0.2546 -0.0937 0.025 Uiso 1 1 calc R . .
P2 P 0.82606(5) -0.28988(4) -0.20675(4) 0.01454(14) Uani 1 1 d U . .
C21 C 0.8320(2) -0.25765(17) -0.11859(16) 0.0188(6) Uani 1 1 d U . .
C22 C 0.9275(2) -0.2549(2) -0.10232(18) 0.0287(7) Uani 1 1 d U . .
H22 H 0.9918 -0.2703 -0.1374 0.034 Uiso 1 1 calc R . .
C23 C 0.9284(3) -0.2297(2) -0.0349(2) 0.0343(8) Uani 1 1 d U . .
H23 H 0.9934 -0.2278 -0.0238 0.041 Uiso 1 1 calc R . .
C24 C 0.8341(3) -0.2070(2) 0.01653(18) 0.0305(7) Uani 1 1 d U . .
H24 H 0.8350 -0.1890 0.0624 0.037 Uiso 1 1 calc R . .
C25 C 0.7392(2) -0.21080(18) 0.00098(17) 0.0236(6) Uani 1 1 d U . .
H25 H 0.6751 -0.1959 0.0366 0.028 Uiso 1 1 calc R . .
C26 C 0.7368(2) -0.23647(16) -0.06697(15) 0.0163(5) Uani 1 1 d U . .
C211 C 0.9417(2) -0.24581(16) -0.27422(16) 0.0169(5) Uani 1 1 d U . .
C212 C 1.0235(2) -0.28555(16) -0.32322(15) 0.0176(5) Uani 1 1 d U . .
H212 H 1.0250 -0.3398 -0.3196 0.021 Uiso 1 1 calc R . .
C213 C 1.1034(2) -0.24620(18) -0.37763(16) 0.0211(6) Uani 1 1 d U . .
H213 H 1.1573 -0.2737 -0.4121 0.025 Uiso 1 1 calc R . .
C214 C 1.1045(2) -0.16729(19) -0.38174(19) 0.0279(7) Uani 1 1 d U . .
H214 H 1.1584 -0.1406 -0.4193 0.034 Uiso 1 1 calc R . .
C215 C 1.0262(3) -0.12756(19) -0.3305(2) 0.0342(8) Uani 1 1 d U . .
H215 H 1.0284 -0.0737 -0.3313 0.041 Uiso 1 1 calc R . .
C216 C 0.9448(2) -0.16620(17) -0.2781(2) 0.0278(7) Uani 1 1 d U . .
H216 H 0.8904 -0.1383 -0.2444 0.033 Uiso 1 1 calc R . .
C221 C 0.8627(2) -0.39160(16) -0.19730(17) 0.0187(6) Uani 1 1 d U . .
C222 C 0.8877(2) -0.43502(17) -0.25906(19) 0.0226(6) Uani 1 1 d U . .
H222 H 0.8891 -0.4110 -0.3069 0.027 Uiso 1 1 calc R . .
C223 C 0.9106(3) -0.51298(18) -0.2515(2) 0.0323(8) Uani 1 1 d U . .
H223 H 0.9301 -0.5416 -0.2942 0.039 Uiso 1 1 calc R . .
C224 C 0.9050(3) -0.5486(2) -0.1816(2) 0.0391(9) Uani 1 1 d U . .
H224 H 0.9191 -0.6020 -0.1761 0.047 Uiso 1 1 calc R . .
C225 C 0.8791(3) -0.5069(2) -0.1200(2) 0.0372(8) Uani 1 1 d U . .
H225 H 0.8752 -0.5317 -0.0721 0.045 Uiso 1 1 calc R . .
C226 C 0.8587(2) -0.42912(19) -0.12742(19) 0.0280(7) Uani 1 1 d U . .
H226 H 0.8417 -0.4008 -0.0845 0.034 Uiso 1 1 calc R . .
P3 P 0.60215(6) -0.12246(4) -0.22087(4) 0.01426(14) Uani 1 1 d U . .
C31 C 0.5180(2) -0.10515(15) -0.12678(15) 0.0153(5) Uani 1 1 d U . .
C32 C 0.4532(2) -0.03928(16) -0.11166(17) 0.0204(6) Uani 1 1 d U . .
H32 H 0.4496 -0.0023 -0.1512 0.024 Uiso 1 1 calc R . .
C33 C 0.3940(2) -0.02848(17) -0.03821(18) 0.0240(6) Uani 1 1 d U . .
H33 H 0.3507 0.0165 -0.0274 0.029 Uiso 1 1 calc R . .
C34 C 0.3981(2) -0.08322(18) 0.01941(17) 0.0239(6) Uani 1 1 d U . .
H34 H 0.3575 -0.0756 0.0695 0.029 Uiso 1 1 calc R . .
C35 C 0.4610(2) -0.14891(17) 0.00401(16) 0.0199(6) Uani 1 1 d U . .
H35 H 0.4623 -0.1866 0.0436 0.024 Uiso 1 1 calc R . .
C36 C 0.5228(2) -0.16038(15) -0.06933(16) 0.0161(5) Uani 1 1 d U . .
C311 C 0.5245(2) -0.08018(16) -0.28146(16) 0.0181(5) Uani 1 1 d U . .
C312 C 0.4549(3) -0.12617(18) -0.29880(18) 0.0243(6) Uani 1 1 d U . .
H312 H 0.4524 -0.1788 -0.2819 0.029 Uiso 1 1 calc R . .
C313 C 0.3893(3) -0.0960(2) -0.3405(2) 0.0338(8) Uani 1 1 d U . .
H313 H 0.3414 -0.1279 -0.3511 0.041 Uiso 1 1 calc R . .
C314 C 0.3932(3) -0.0202(2) -0.3663(2) 0.0349(8) Uani 1 1 d U . .
H314 H 0.3499 0.0000 -0.3963 0.042 Uiso 1 1 calc R . .
C315 C 0.4606(3) 0.02689(19) -0.3486(2) 0.0346(8) Uani 1 1 d U . .
H315 H 0.4623 0.0796 -0.3655 0.042 Uiso 1 1 calc R . .
C316 C 0.5254(3) -0.00279(17) -0.30642(19) 0.0256(7) Uani 1 1 d U . .
H316 H 0.5710 0.0299 -0.2943 0.031 Uiso 1 1 calc R . .
C321 C 0.7063(2) -0.05418(15) -0.23569(16) 0.0169(5) Uani 1 1 d U . .
C322 C 0.7629(2) -0.02554(16) -0.30776(17) 0.0220(6) Uani 1 1 d U . .
H322 H 0.7457 -0.0402 -0.3500 0.026 Uiso 1 1 calc R . .
C323 C 0.8443(3) 0.02435(18) -0.31808(19) 0.0287(7) Uani 1 1 d U . .
H323 H 0.8810 0.0445 -0.3672 0.034 Uiso 1 1 calc R . .
C324 C 0.8721(3) 0.04483(18) -0.2575(2) 0.0313(8) Uani 1 1 d U . .
H324 H 0.9274 0.0792 -0.2648 0.038 Uiso 1 1 calc R . .
C325 C 0.8189(2) 0.01491(19) -0.18626(19) 0.0279(7) Uani 1 1 d U . .
H325 H 0.8389 0.0277 -0.1445 0.033 Uiso 1 1 calc R . .
C326 C 0.7362(2) -0.03394(17) -0.17519(17) 0.0206(6) Uani 1 1 d U . .
H326 H 0.6996 -0.0537 -0.1258 0.025 Uiso 1 1 calc R . .
C11T C 0.8654(4) -0.4384(3) -0.4641(3) 0.0610(14) Uani 1 1 d U . .
H11A H 0.8820 -0.4325 -0.5188 0.092 Uiso 1 1 calc R . .
H11B H 0.8264 -0.4852 -0.4446 0.092 Uiso 1 1 calc R . .
H11C H 0.9312 -0.4416 -0.4503 0.092 Uiso 1 1 calc R . .
C12T C 0.7984(3) -0.3705(2) -0.43109(18) 0.0318(7) Uani 1 1 d U . .
C13T C 0.8438(3) -0.3105(2) -0.4124(2) 0.0374(8) Uani 1 1 d U . .
H13T H 0.9181 -0.3117 -0.4206 0.045 Uiso 1 1 calc R . .
C14T C 0.7830(4) -0.2486(2) -0.3820(2) 0.0460(10) Uani 1 1 d U . .
H14T H 0.8159 -0.2079 -0.3687 0.055 Uiso 1 1 calc R . .
C15T C 0.6777(4) -0.2450(2) -0.3707(2) 0.0501(11) Uani 1 1 d U . .
H15T H 0.639(4) -0.195(3) -0.357(3) 0.060 Uiso 1 1 d . . .
C16T C 0.6305(3) -0.3045(3) -0.3895(2) 0.0520(11) Uani 1 1 d U . .
H16T H 0.5562 -0.3023 -0.3815 0.062 Uiso 1 1 calc R . .
C17T C 0.6898(3) -0.3673(2) -0.4197(2) 0.0413(9) Uani 1 1 d U . .
H17T H 0.6566 -0.4079 -0.4326 0.050 Uiso 1 1 calc R . .
B1 B -0.2018(2) -0.25301(17) 0.28874(17) 0.0159(6) Uani 1 1 d DU . .
C411 C -0.1910(2) -0.34289(15) 0.27135(16) 0.0158(5) Uani 1 1 d DU . .
C412 C -0.1759(2) -0.36696(16) 0.19971(16) 0.0184(6) Uani 1 1 d DU . .
H412 H -0.1655 -0.3297 0.1582 0.022 Uiso 1 1 calc R . .
C413 C -0.1756(2) -0.44373(16) 0.18735(16) 0.0201(6) Uani 1 1 d DU . .
C414 C -0.1614(3) -0.46397(19) 0.10888(18) 0.0295(7) Uani 1 1 d DU . .
F11 F -0.07768(16) -0.43125(13) 0.05921(11) 0.0389(5) Uani 1 1 d DU . .
F12 F -0.24475(18) -0.43996(14) 0.08495(12) 0.0451(6) Uani 1 1 d DU . .
F13 F -0.1500(2) -0.53884(12) 0.10238(12) 0.0597(8) Uani 1 1 d DU . .
C415 C -0.1922(2) -0.50000(16) 0.24651(16) 0.0204(6) Uani 1 1 d DU . .
H415 H -0.1915 -0.5524 0.2382 0.024 Uiso 1 1 calc R . .
C416 C -0.2099(2) -0.47730(16) 0.31818(16) 0.0192(6) Uani 1 1 d DU . .
C417 C -0.2296(3) -0.53554(17) 0.38421(18) 0.0289(7) Uani 1 1 d DU . .
F14 F -0.2667(2) -0.60003(12) 0.37137(12) 0.0525(7) Uani 1 1 d DU . .
F15 F -0.14063(19) -0.55650(12) 0.40277(12) 0.0435(5) Uani 1 1 d DU . .
F16 F -0.29828(18) -0.51031(11) 0.44574(11) 0.0396(5) Uani 1 1 d DU . .
C418 C -0.2086(2) -0.40058(15) 0.32991(16) 0.0172(5) Uani 1 1 d DU . .
H418 H -0.2201 -0.3869 0.3795 0.021 Uiso 1 1 calc R . .
C421 C -0.1462(2) -0.23614(15) 0.35251(15) 0.0159(5) Uani 1 1 d DU A .
C422 C -0.0524(2) -0.27454(16) 0.35724(16) 0.0189(6) Uani 1 1 d DU . .
H422 H -0.0291 -0.3188 0.3308 0.023 Uiso 1 1 calc R . .
C423 C 0.0076(2) -0.25025(17) 0.39910(17) 0.0223(6) Uani 1 1 d DU A .
C424 C 0.1088(3) -0.2923(2) 0.3995(2) 0.0342(7) Uani 1 1 d DU . .
F21 F 0.1697(3) -0.3064(3) 0.3316(2) 0.0768(14) Uani 0.723(3) 1 d PDU A 1
F22 F 0.1701(3) -0.2561(3) 0.4276(3) 0.0610(11) Uani 0.723(3) 1 d PDU A 1
F23 F 0.0947(3) -0.3593(3) 0.4364(5) 0.111(2) Uani 0.723(3) 1 d PDU A 1
F21A F 0.1183(9) -0.3049(9) 0.4673(6) 0.0768(14) Uani 0.277(3) 1 d PDU A 2
F22A F 0.1166(8) -0.3599(7) 0.3785(7) 0.0610(11) Uani 0.277(3) 1 d PDU A 2
F23A F 0.1885(8) -0.2577(7) 0.3590(9) 0.111(2) Uani 0.277(3) 1 d PDU A 2
C425 C -0.0243(2) -0.18636(17) 0.43946(17) 0.0224(6) Uani 1 1 d DU . .
H425 H 0.0165 -0.1695 0.4682 0.027 Uiso 1 1 calc R A .
C426 C -0.1178(2) -0.14795(16) 0.43636(16) 0.0193(6) Uani 1 1 d DU A .
C427 C -0.1546(3) -0.07735(18) 0.47642(17) 0.0264(7) Uani 1 1 d DU . .
F24 F -0.25458(15) -0.08045(11) 0.52053(11) 0.0330(5) Uani 1 1 d DU A .
F25 F -0.1527(2) -0.01517(11) 0.42863(12) 0.0471(6) Uani 1 1 d DU A .
F26 F -0.09622(18) -0.06252(13) 0.52003(13) 0.0474(6) Uani 1 1 d DU A .
C428 C -0.1772(2) -0.17236(16) 0.39394(15) 0.0177(5) Uani 1 1 d DU . .
H428 H -0.2409 -0.1449 0.3930 0.021 Uiso 1 1 calc R A .
C431 C -0.1349(2) -0.19784(15) 0.21734(15) 0.0156(5) Uani 1 1 d DU B .
C432 C -0.0339(2) -0.22202(16) 0.17450(15) 0.0166(5) Uani 1 1 d DU . .
H432 H -0.0103 -0.2731 0.1834 0.020 Uiso 1 1 calc R . .
C433 C 0.0327(2) -0.17437(16) 0.11964(15) 0.0180(5) Uani 1 1 d DU . .
C434 C 0.1413(2) -0.20492(18) 0.07946(17) 0.0248(6) Uani 1 1 d DU . .
F31 F 0.13887(16) -0.27346(12) 0.05498(12) 0.0399(5) Uani 1 1 d DU . .
F32 F 0.19038(15) -0.15928(12) 0.01956(11) 0.0374(5) Uani 1 1 d DU . .
F33 F 0.20400(16) -0.21297(15) 0.12372(12) 0.0440(6) Uani 1 1 d DU . .
C435 C 0.0012(2) -0.09986(17) 0.10427(16) 0.0210(6) Uani 1 1 d DU . .
H435 H 0.0458 -0.0675 0.0657 0.025 Uiso 1 1 calc R . .
C436 C -0.0981(2) -0.07354(16) 0.14700(17) 0.0224(6) Uani 1 1 d DU B .
C437 C -0.1326(3) 0.0071(2) 0.1321(2) 0.0397(8) Uani 1 1 d DU . .
F34 F -0.2194(5) 0.0293(3) 0.1800(3) 0.0762(17) Uani 0.636(3) 1 d PDU B 1
F35 F -0.1620(4) 0.0126(2) 0.0655(3) 0.0638(10) Uani 0.636(3) 1 d PDU B 1
F36 F -0.0586(4) 0.0550(3) 0.1175(5) 0.096(2) Uani 0.636(3) 1 d PDU B 1
F34A F -0.0756(8) 0.0470(5) 0.0793(5) 0.0762(17) Uani 0.364(3) 1 d PDU B 2
F35A F -0.1237(7) 0.0471(4) 0.1951(4) 0.0638(10) Uani 0.364(3) 1 d PDU B 2
F36A F -0.2234(7) 0.0210(5) 0.1354(8) 0.096(2) Uani 0.364(3) 1 d PDU B 2
C438 C -0.1643(2) -0.12154(16) 0.20192(16) 0.0187(6) Uani 1 1 d U . .
H438 H -0.2316 -0.1022 0.2299 0.022 Uiso 1 1 calc R B .
C441 C -0.3297(2) -0.23514(15) 0.31301(15) 0.0163(5) Uani 1 1 d DU C .
C442 C -0.3820(2) -0.21674(16) 0.25865(16) 0.0175(5) Uani 1 1 d DU . .
H442 H -0.3410 -0.2094 0.2076 0.021 Uiso 1 1 calc R . .
C443 C -0.4915(2) -0.20875(16) 0.27648(16) 0.0187(5) Uani 1 1 d DU . .
C444 C -0.5426(2) -0.19034(18) 0.21588(17) 0.0243(6) Uani 1 1 d DU . .
F41 F -0.48490(18) -0.14317(12) 0.15969(12) 0.0418(5) Uani 1 1 d DU . .
F42 F -0.5547(2) -0.25192(11) 0.18360(12) 0.0429(6) Uani 1 1 d DU . .
F43 F -0.63701(18) -0.15557(16) 0.23891(13) 0.0535(7) Uani 1 1 d DU . .
C445 C -0.5541(2) -0.21969(18) 0.35028(17) 0.0246(6) Uani 1 1 d DU . .
H445 H -0.6290 -0.2140 0.3631 0.030 Uiso 1 1 calc R . .
C446 C -0.5044(3) -0.2391(2) 0.40469(18) 0.0307(7) Uani 1 1 d DU C .
C447 C -0.5693(3) -0.2517(4) 0.4855(2) 0.0634(12) Uani 1 1 d DU . .
F44 F -0.6683(4) -0.2339(5) 0.4984(3) 0.1166(19) Uani 0.674(3) 1 d PDU C 1
F45 F -0.5373(3) -0.2060(3) 0.52984(19) 0.0595(9) Uani 0.674(3) 1 d PDU C 1
F46 F -0.5544(4) -0.3221(3) 0.5151(2) 0.0770(12) Uani 0.674(3) 1 d PDU C 1
F44A F -0.5288(8) -0.2670(9) 0.5317(6) 0.1166(19) Uani 0.326(3) 1 d PDU C 2
F45A F -0.6475(7) -0.3069(5) 0.4880(4) 0.0595(9) Uani 0.326(3) 1 d PDU C 2
F46A F -0.6427(9) -0.1904(5) 0.5026(5) 0.0770(12) Uani 0.326(3) 1 d PDU C 2
C448 C -0.3945(2) -0.24597(17) 0.38687(17) 0.0219(6) Uani 1 1 d U . .
H448 H -0.3630 -0.2583 0.4259 0.026 Uiso 1 1 calc R C .

loop_
_atom_site_aniso_label
_atom_site_aniso_U_11
_atom_site_aniso_U_22
_atom_site_aniso_U_33
_atom_site_aniso_U_23
_atom_site_aniso_U_13
_atom_site_aniso_U_12
Pt1 0.01310(5) 0.01222(5) 0.01379(5) -0.00281(3) -0.00464(4) 0.00077(3)
Si1 0.0142(3) 0.0151(3) 0.0138(3) -0.0032(3) -0.0046(3) -0.0001(3)
P1 0.0130(3) 0.0126(3) 0.0177(3) -0.0033(3) -0.0059(3) 0.0002(2)
C11 0.0145(12) 0.0149(12) 0.0188(12) -0.0006(10) -0.0039(10) 0.0013(9)
C12 0.0189(14) 0.0198(14) 0.0280(15) 0.0001(11) -0.0069(12) -0.0033(11)
C13 0.0225(15) 0.0228(15) 0.0282(15) 0.0057(12) 0.0002(12) -0.0031(12)
C14 0.0287(16) 0.0261(16) 0.0199(14) 0.0012(12) -0.0011(12) -0.0002(12)
C15 0.0240(15) 0.0221(14) 0.0192(13) -0.0020(11) -0.0066(11) 0.0014(11)
C16 0.0157(12) 0.0147(12) 0.0182(12) -0.0017(10) -0.0035(10) 0.0030(9)
C111 0.0201(13) 0.0125(12) 0.0189(13) -0.0021(10) -0.0066(11) -0.0015(10)
C112 0.0190(13) 0.0175(13) 0.0251(15) -0.0041(11) -0.0069(12) 0.0011(10)
C113 0.0246(15) 0.0183(14) 0.0323(17) -0.0069(12) -0.0048(13) 0.0060(11)
C114 0.0371(17) 0.0154(14) 0.0318(17) -0.0089(12) -0.0109(14) 0.0018(12)
C115 0.0288(16) 0.0167(14) 0.0421(19) -0.0075(13) -0.0153(15) -0.0013(12)
C116 0.0194(14) 0.0166(13) 0.0344(17) -0.0050(12) -0.0104(13) -0.0011(11)
C121 0.0137(12) 0.0145(12) 0.0239(14) -0.0025(10) -0.0079(10) 0.0005(9)
C122 0.0206(14) 0.0187(14) 0.0284(15) -0.0072(12) -0.0119(12) 0.0010(11)
C123 0.0247(15) 0.0227(15) 0.0354(17) -0.0039(13) -0.0201(13) -0.0002(12)
C124 0.0155(14) 0.0262(16) 0.0403(18) -0.0022(14) -0.0121(13) 0.0020(11)
C125 0.0188(14) 0.0252(16) 0.0307(16) -0.0028(13) -0.0052(12) 0.0066(11)
C126 0.0191(13) 0.0192(14) 0.0241(14) -0.0041(11) -0.0058(11) 0.0016(11)
P2 0.0122(3) 0.0158(3) 0.0154(3) -0.0019(3) -0.0037(3) 0.0004(2)
C21 0.0170(13) 0.0229(14) 0.0189(13) -0.0029(11) -0.0083(10) -0.0014(11)
C22 0.0173(14) 0.045(2) 0.0253(16) -0.0046(14) -0.0086(12) -0.0026(13)
C23 0.0241(16) 0.055(2) 0.0297(17) -0.0050(16) -0.0144(14) -0.0089(15)
C24 0.0311(17) 0.044(2) 0.0203(15) -0.0057(14) -0.0113(13) -0.0088(15)
C25 0.0235(14) 0.0292(16) 0.0194(14) -0.0048(12) -0.0069(11) -0.0047(12)
C26 0.0175(12) 0.0168(13) 0.0162(12) -0.0005(10) -0.0075(10) -0.0016(10)
C211 0.0146(12) 0.0176(13) 0.0187(13) 0.0010(10) -0.0064(10) 0.0001(10)
C212 0.0174(13) 0.0175(13) 0.0169(13) -0.0005(10) -0.0042(10) 0.0005(10)
C213 0.0099(12) 0.0321(15) 0.0181(13) -0.0040(12) 0.0005(10) 0.0034(11)
C214 0.0152(14) 0.0302(16) 0.0330(17) 0.0079(13) -0.0019(12) -0.0025(12)
C215 0.0233(16) 0.0178(15) 0.052(2) 0.0059(14) 0.0004(15) 0.0008(12)
C216 0.0184(14) 0.0188(14) 0.0395(18) -0.0015(13) 0.0005(13) 0.0023(11)
C221 0.0113(12) 0.0165(12) 0.0268(14) 0.0025(10) -0.0052(11) 0.0014(10)
C222 0.0175(14) 0.0164(13) 0.0335(16) -0.0029(11) -0.0074(12) 0.0017(11)
C223 0.0206(15) 0.0197(15) 0.054(2) -0.0081(14) -0.0057(15) 0.0038(12)
C224 0.0232(16) 0.0202(16) 0.066(2) 0.0097(15) -0.0072(17) 0.0050(13)
C225 0.0275(17) 0.0306(18) 0.0440(19) 0.0190(14) -0.0039(15) 0.0041(14)
C226 0.0221(15) 0.0310(16) 0.0276(15) 0.0069(13) -0.0061(13) 0.0033(13)
P3 0.0158(3) 0.0117(3) 0.0160(3) -0.0030(2) -0.0055(3) 0.0008(2)
C31 0.0135(12) 0.0150(12) 0.0179(12) -0.0041(10) -0.0046(10) -0.0012(9)
C32 0.0182(14) 0.0161(13) 0.0278(15) -0.0037(11) -0.0081(11) 0.0018(10)
C33 0.0195(14) 0.0196(14) 0.0324(16) -0.0121(12) -0.0045(12) 0.0028(11)
C34 0.0177(14) 0.0283(15) 0.0229(14) -0.0114(12) 0.0009(11) -0.0013(11)
C35 0.0209(14) 0.0205(14) 0.0184(13) -0.0042(11) -0.0047(11) -0.0014(11)
C36 0.0150(12) 0.0157(12) 0.0189(12) -0.0044(10) -0.0061(10) -0.0003(10)
C311 0.0200(13) 0.0171(13) 0.0190(13) -0.0037(10) -0.0086(11) 0.0026(10)
C312 0.0304(16) 0.0214(14) 0.0263(16) -0.0011(12) -0.0162(13) -0.0022(12)
C313 0.039(2) 0.0307(17) 0.042(2) -0.0020(15) -0.0271(16) -0.0036(15)
C314 0.045(2) 0.0286(17) 0.042(2) -0.0002(15) -0.0321(17) 0.0047(15)
C315 0.048(2) 0.0184(15) 0.046(2) -0.0005(14) -0.0285(18) 0.0040(14)
C316 0.0356(17) 0.0140(13) 0.0348(17) -0.0051(12) -0.0212(14) 0.0014(12)
C321 0.0152(12) 0.0153(12) 0.0198(13) -0.0050(10) -0.0041(10) 0.0014(10)
C322 0.0269(15) 0.0172(14) 0.0214(14) -0.0025(11) -0.0057(12) -0.0025(11)
C323 0.0268(16) 0.0207(15) 0.0324(16) -0.0006(13) 0.0009(13) -0.0052(12)
C324 0.0203(15) 0.0235(16) 0.0469(19) -0.0133(14) -0.0011(14) -0.0065(12)
C325 0.0214(15) 0.0305(17) 0.0346(16) -0.0155(14) -0.0084(13) -0.0016(12)
C326 0.0167(13) 0.0228(14) 0.0219(14) -0.0070(11) -0.0037(11) 0.0000(11)
C11T 0.091(4) 0.050(3) 0.043(2) -0.017(2) -0.025(2) 0.030(2)
C12T 0.049(2) 0.0284(17) 0.0186(15) -0.0030(12) -0.0119(14) 0.0098(14)
C13T 0.0393(19) 0.045(2) 0.0326(19) 0.0068(15) -0.0199(16) -0.0073(15)
C14T 0.094(3) 0.0254(18) 0.0291(19) 0.0022(14) -0.034(2) -0.0077(19)
C15T 0.083(3) 0.038(2) 0.0180(16) -0.0019(15) -0.0044(19) 0.025(2)
C16T 0.0294(19) 0.074(3) 0.039(2) 0.019(2) 0.0006(16) 0.0068(17)
C17T 0.053(2) 0.037(2) 0.040(2) 0.0087(16) -0.0244(18) -0.0168(16)
B1 0.0154(13) 0.0147(13) 0.0174(14) -0.0007(10) -0.0050(11) 0.0013(11)
C411 0.0121(12) 0.0163(12) 0.0201(13) -0.0022(10) -0.0062(10) 0.0001(10)
C412 0.0180(13) 0.0196(13) 0.0183(13) -0.0010(10) -0.0062(11) -0.0026(11)
C413 0.0182(13) 0.0216(14) 0.0210(13) -0.0065(11) -0.0048(11) -0.0017(11)
C414 0.0366(18) 0.0288(16) 0.0236(15) -0.0080(13) -0.0065(13) -0.0089(14)
F11 0.0363(11) 0.0554(13) 0.0223(10) -0.0106(9) -0.0004(8) -0.0122(10)
F12 0.0407(12) 0.0729(16) 0.0288(11) -0.0094(11) -0.0172(10) -0.0137(11)
F13 0.119(2) 0.0282(11) 0.0312(12) -0.0141(9) -0.0176(13) -0.0076(13)
C415 0.0188(13) 0.0175(13) 0.0253(14) -0.0058(11) -0.0058(12) -0.0010(11)
C416 0.0200(14) 0.0149(12) 0.0224(13) 0.0001(10) -0.0064(11) -0.0003(10)
C417 0.0446(19) 0.0161(14) 0.0239(15) -0.0018(11) -0.0070(14) -0.0004(13)
F14 0.100(2) 0.0215(10) 0.0358(12) 0.0028(9) -0.0179(13) -0.0239(12)
F15 0.0598(14) 0.0367(12) 0.0338(12) 0.0024(9) -0.0186(11) 0.0148(10)
F16 0.0516(13) 0.0268(10) 0.0273(10) 0.0011(8) 0.0065(9) -0.0012(9)
C418 0.0172(13) 0.0158(12) 0.0183(13) -0.0036(10) -0.0044(11) 0.0004(10)
C421 0.0167(12) 0.0156(13) 0.0151(12) 0.0002(10) -0.0043(10) -0.0016(10)
C422 0.0218(14) 0.0185(13) 0.0167(13) -0.0016(10) -0.0065(11) 0.0011(10)
C423 0.0201(13) 0.0252(15) 0.0229(15) -0.0033(12) -0.0084(11) 0.0002(11)
C424 0.0270(16) 0.0421(19) 0.0390(19) -0.0096(15) -0.0175(14) 0.0057(14)
F21 0.049(2) 0.138(4) 0.0520(19) -0.048(2) -0.0277(16) 0.058(2)
F22 0.0293(17) 0.085(2) 0.087(3) -0.053(2) -0.0364(19) 0.0220(15)
F23 0.0335(19) 0.078(3) 0.202(5) 0.081(4) -0.034(3) -0.0009(19)
F21A 0.049(2) 0.138(4) 0.0520(19) -0.048(2) -0.0277(16) 0.058(2)
F22A 0.0293(17) 0.085(2) 0.087(3) -0.053(2) -0.0364(19) 0.0220(15)
F23A 0.0335(19) 0.078(3) 0.202(5) 0.081(4) -0.034(3) -0.0009(19)
C425 0.0231(14) 0.0259(15) 0.0204(14) -0.0034(11) -0.0090(12) -0.0042(11)
C426 0.0230(14) 0.0171(13) 0.0172(13) -0.0025(10) -0.0045(11) -0.0030(10)
C427 0.0338(17) 0.0228(15) 0.0235(15) -0.0077(12) -0.0076(13) -0.0042(12)
F24 0.0344(10) 0.0283(10) 0.0323(10) -0.0120(8) -0.0014(8) 0.0004(8)
F25 0.0816(17) 0.0154(9) 0.0358(12) -0.0009(8) -0.0044(11) -0.0053(10)
F26 0.0478(13) 0.0533(14) 0.0541(14) -0.0353(12) -0.0263(11) 0.0045(11)
C428 0.0183(13) 0.0162(13) 0.0177(13) 0.0005(10) -0.0045(10) -0.0005(10)
C431 0.0165(12) 0.0162(12) 0.0159(12) -0.0030(10) -0.0070(10) -0.0012(10)
C432 0.0182(13) 0.0160(12) 0.0166(13) -0.0011(10) -0.0068(10) -0.0010(10)
C433 0.0170(12) 0.0229(14) 0.0159(13) -0.0027(10) -0.0069(10) -0.0041(10)
C434 0.0209(14) 0.0297(16) 0.0218(15) 0.0003(12) -0.0034(11) -0.0050(12)
F31 0.0279(11) 0.0339(11) 0.0490(13) -0.0150(10) 0.0053(9) 0.0004(8)
F32 0.0261(10) 0.0445(12) 0.0313(11) 0.0054(9) 0.0051(8) -0.0061(9)
F33 0.0217(10) 0.0750(17) 0.0368(12) -0.0031(11) -0.0134(9) 0.0076(10)
C435 0.0233(14) 0.0243(14) 0.0181(13) 0.0032(11) -0.0103(11) -0.0073(11)
C436 0.0285(15) 0.0183(13) 0.0221(14) 0.0019(11) -0.0111(12) -0.0019(11)
C437 0.0334(18) 0.0274(17) 0.049(2) 0.0127(15) -0.0033(16) -0.0020(13)
F34 0.094(3) 0.030(2) 0.058(2) 0.0207(18) 0.034(2) 0.030(2)
F35 0.087(3) 0.045(2) 0.059(2) 0.0124(16) -0.032(2) 0.0210(19)
F36 0.055(2) 0.0219(18) 0.225(7) 0.032(3) -0.073(3) -0.0152(17)
F34A 0.094(3) 0.030(2) 0.058(2) 0.0207(18) 0.034(2) 0.030(2)
F35A 0.087(3) 0.045(2) 0.059(2) 0.0124(16) -0.032(2) 0.0210(19)
F36A 0.055(2) 0.0219(18) 0.225(7) 0.032(3) -0.073(3) -0.0152(17)
C438 0.0212(14) 0.0178(13) 0.0183(13) -0.0015(10) -0.0080(11) -0.0001(10)
C441 0.0161(12) 0.0129(12) 0.0191(13) -0.0027(10) -0.0039(10) 0.0007(10)
C442 0.0187(12) 0.0172(13) 0.0162(12) -0.0036(10) -0.0040(10) 0.0002(10)
C443 0.0207(13) 0.0159(13) 0.0212(13) -0.0053(10) -0.0078(11) 0.0005(10)
C444 0.0227(14) 0.0268(16) 0.0259(15) -0.0078(12) -0.0098(12) 0.0026(12)
F41 0.0532(14) 0.0406(12) 0.0405(12) 0.0158(10) -0.0307(11) -0.0143(10)
F42 0.0744(16) 0.0273(11) 0.0436(13) -0.0066(9) -0.0406(12) -0.0049(10)
F43 0.0336(12) 0.0875(19) 0.0449(14) -0.0193(13) -0.0220(10) 0.0305(12)
C445 0.0146(13) 0.0334(17) 0.0247(14) -0.0037(13) -0.0037(11) -0.0011(12)
C446 0.0233(15) 0.046(2) 0.0218(14) 0.0014(13) -0.0057(12) -0.0038(14)
C447 0.0263(19) 0.126(4) 0.0320(19) 0.013(2) -0.0042(16) -0.012(2)
F44 0.038(2) 0.258(6) 0.039(2) 0.006(3) 0.0048(15) -0.005(3)
F45 0.071(2) 0.072(2) 0.0230(15) -0.0064(16) 0.0046(14) 0.0043(18)
F46 0.112(3) 0.076(2) 0.0292(18) 0.0086(16) 0.0040(19) -0.048(2)
F44A 0.038(2) 0.258(6) 0.039(2) 0.006(3) 0.0048(15) -0.005(3)
F45A 0.071(2) 0.072(2) 0.0230(15) -0.0064(16) 0.0046(14) 0.0043(18)
F46A 0.112(3) 0.076(2) 0.0292(18) 0.0086(16) 0.0040(19) -0.048(2)
C448 0.0214(13) 0.0263(15) 0.0177(13) 0.0022(11) -0.0061(11) -0.0031(12)

loop_
_atom_type_symbol
_atom_type_description
_atom_type_scat_dispersion_real
_atom_type_scat_dispersion_imag
_atom_type_scat_source
C C 0.0033 0.0016 'International Tables Vol C Tables 4.2.6.8 and 6.1.1.4'
H H 0.0000 0.0000 'International Tables Vol C Tables 4.2.6.8 and 6.1.1.4'
B B 0.0013 0.0007 'International Tables Vol C Tables 4.2.6.8 and 6.1.1.4'
F F 0.0171 0.0103 'International Tables Vol C Tables 4.2.6.8 and 6.1.1.4'
Si Si 0.0817 0.0704 'International Tables Vol C Tables 4.2.6.8 and 6.1.1.4'
P P 0.1023 0.0942 'International Tables Vol C Tables 4.2.6.8 and 6.1.1.4'
Pt Pt -1.7033 8.3905 'International Tables Vol C Tables 4.2.6.8 and 6.1.1.4'

loop_
_geom_angle_atom_site_label_1
_geom_angle_atom_site_label_2
_geom_angle_atom_site_label_3
_geom_angle
Si1 Pt1 P2 83.25(3)
Si1 Pt1 P1 83.08(3)
P2 Pt1 P1 121.50(3)
Si1 Pt1 P3 83.62(3)
P2 Pt1 P3 118.55(2)
P1 Pt1 P3 115.94(2)
C16 Si1 C36 107.58(12)
C16 Si1 C26 112.75(13)
C36 Si1 C26 110.41(12)
C16 Si1 Pt1 109.32(9)
C36 Si1 Pt1 107.82(10)
C26 Si1 Pt1 108.84(9)
C121 P1 C111 104.09(13)
C121 P1 C11 102.87(13)
C111 P1 C11 103.82(13)
C121 P1 Pt1 115.63(9)
C111 P1 Pt1 120.04(9)
C11 P1 Pt1 108.50(9)
C16 C11 C12 120.7(3)
C16 C11 P1 117.2(2)
C12 C11 P1 122.1(2)
C13 C12 C11 119.6(3)
C14 C13 C12 120.3(3)
C15 C14 C13 120.1(3)
C14 C15 C16 120.6(3)
C11 C16 C15 118.7(3)
C11 C16 Si1 116.9(2)
C15 C16 Si1 123.7(2)
C112 C111 C116 118.7(3)
C112 C111 P1 117.5(2)
C116 C111 P1 123.7(2)
C111 C112 C113 120.4(3)
C114 C113 C112 120.2(3)
C113 C114 C115 119.9(3)
C114 C115 C116 120.0(3)
C115 C116 C111 120.7(3)
C122 C121 C126 118.6(3)
C122 C121 P1 121.8(2)
C126 C121 P1 119.1(2)
C123 C122 C121 120.4(3)
C124 C123 C122 120.5(3)
C125 C124 C123 119.5(3)
C124 C125 C126 120.7(3)
C125 C126 C121 120.1(3)
C21 P2 C211 101.84(13)
C21 P2 C221 102.22(14)
C211 P2 C221 105.38(13)
C21 P2 Pt1 107.84(9)
C211 P2 Pt1 118.64(10)
C221 P2 Pt1 118.47(9)
C26 C21 C22 120.6(3)
C26 C21 P2 117.6(2)
C22 C21 P2 121.8(2)
C23 C22 C21 119.9(3)
C22 C23 C24 120.1(3)
C25 C24 C23 120.1(3)
C24 C25 C26 120.6(3)
C21 C26 C25 118.8(3)
C21 C26 Si1 117.1(2)
C25 C26 Si1 124.2(2)
C212 C211 C216 118.5(3)
C212 C211 P2 124.6(2)
C216 C211 P2 116.8(2)
C211 C212 C213 120.4(3)
C214 C213 C212 120.4(3)
C213 C214 C215 119.4(3)
C216 C215 C214 120.3(3)
C215 C216 C211 120.9(3)
C222 C221 C226 118.1(3)
C222 C221 P2 120.6(2)
C226 C221 P2 121.2(2)
C223 C222 C221 120.8(3)
C224 C223 C222 119.8(3)
C225 C224 C223 120.1(3)
C224 C225 C226 120.4(4)
C225 C226 C221 120.7(3)
C31 P3 C321 102.05(12)
C31 P3 C311 103.42(13)
C321 P3 C311 103.21(14)
C31 P3 Pt1 107.23(9)
C321 P3 Pt1 116.52(9)
C311 P3 Pt1 121.98(9)
C36 C31 C32 120.8(3)
C36 C31 P3 116.66(19)
C32 C31 P3 122.5(2)
C33 C32 C31 119.4(3)
C34 C33 C32 120.2(3)
C35 C34 C33 120.2(3)
C34 C35 C36 120.6(3)
C31 C36 C35 118.7(3)
C31 C36 Si1 118.93(19)
C35 C36 Si1 122.4(2)
C312 C311 C316 118.1(3)
C312 C311 P3 118.3(2)
C316 C311 P3 123.3(2)
C313 C312 C311 120.8(3)
C314 C313 C312 120.3(3)
C313 C314 C315 119.8(3)
C316 C315 C314 120.1(3)
C315 C316 C311 120.8(3)
C326 C321 C322 118.4(3)
C326 C321 P3 120.3(2)
C322 C321 P3 121.2(2)
C323 C322 C321 120.3(3)
C324 C323 C322 120.6(3)
C325 C324 C323 119.4(3)
C324 C325 C326 120.4(3)
C325 C326 C321 120.7(3)
C13T C12T C17T 118.7(3)
C13T C12T C11T 120.6(4)
C17T C12T C11T 120.7(4)
C12T C13T C14T 120.9(4)
C15T C14T C13T 120.8(4)
C14T C15T C16T 119.3(4)
C15T C16T C17T 120.9(4)
C16T C17T C12T 119.5(4)
C431 B1 C411 112.5(2)
C431 B1 C441 114.0(2)
C411 B1 C441 103.2(2)
C431 B1 C421 100.8(2)
C411 B1 C421 112.8(2)
C441 B1 C421 114.0(2)
C418 C411 C412 115.8(2)
C418 C411 B1 120.6(2)
C412 C411 B1 123.3(3)
C413 C412 C411 122.2(3)
C415 C413 C412 120.9(3)
C415 C413 C414 120.7(3)
C412 C413 C414 118.4(3)
F13 C414 F11 107.5(3)
F13 C414 F12 106.3(3)
F11 C414 F12 105.5(3)
F13 C414 C413 112.9(3)
F11 C414 C413 112.3(3)
F12 C414 C413 111.9(3)
C416 C415 C413 118.0(3)
C415 C416 C418 120.8(3)
C415 C416 C417 120.2(3)
C418 C416 C417 119.0(3)
F16 C417 F14 107.2(3)
F16 C417 F15 105.9(3)
F14 C417 F15 105.6(3)
F16 C417 C416 112.8(3)
F14 C417 C416 112.5(3)
F15 C417 C416 112.2(3)
C416 C418 C411 122.4(3)
C428 C421 C422 116.0(3)
C428 C421 B1 121.0(2)
C422 C421 B1 121.7(2)
C423 C422 C421 122.4(3)
C422 C423 C425 120.8(3)
C422 C423 C424 119.6(3)
C425 C423 C424 119.6(3)
F23A C424 F22A 107.2(8)
F23A C424 F23 134.0(6)
F22A C424 F23 47.4(5)
F23A C424 F21A 108.1(9)
F22A C424 F21A 102.1(8)
F23 C424 F21A 58.0(6)
F23A C424 F22 57.6(8)
F22A C424 F22 131.0(5)
F23 C424 F22 106.4(4)
F21A C424 F22 53.6(6)
F23A C424 F21 51.3(8)
F22A C424 F21 60.2(6)
F23 C424 F21 104.3(4)
F21A C424 F21 134.6(5)
F22 C424 F21 104.3(4)
F23A C424 C423 112.5(6)
F22A C424 C423 114.1(5)
F23 C424 C423 113.2(3)
F21A C424 C423 112.3(5)
F22 C424 C423 114.6(3)
F21 C424 C423 113.1(3)
C426 C425 C423 117.9(3)
C428 C426 C425 121.1(3)
C428 C426 C427 118.4(3)
C425 C426 C427 120.5(3)
F24 C427 F26 106.4(2)
F24 C427 F25 105.1(3)
F26 C427 F25 106.7(3)
F24 C427 C426 112.7(2)
F26 C427 C426 113.3(3)
F25 C427 C426 112.0(2)
C426 C428 C421 122.0(3)
C432 C431 C438 115.7(3)
C432 C431 B1 119.7(2)
C438 C431 B1 123.9(2)
C433 C432 C431 122.6(3)
C435 C433 C432 120.7(3)
C435 C433 C434 121.0(3)
C432 C433 C434 118.3(3)
F32 C434 F33 106.6(3)
F32 C434 F31 106.5(2)
F33 C434 F31 106.7(3)
F32 C434 C433 112.5(3)
F33 C434 C433 111.8(2)
F31 C434 C433 112.3(2)
C433 C435 C436 118.1(3)
C438 C436 C435 120.9(3)
C438 C436 C437 120.3(3)
C435 C436 C437 118.8(3)
F36A C437 F34A 109.2(7)
F36A C437 F36 127.1(5)
F34A C437 F36 38.9(5)
F36A C437 F34 41.2(6)
F34A C437 F34 126.3(5)
F36 C437 F34 113.5(5)
F36A C437 F35 60.9(7)
F34A C437 F35 65.0(6)
F36 C437 F35 103.3(4)
F34 C437 F35 101.5(4)
F36A C437 F35A 101.3(7)
F34A C437 F35A 99.5(6)
F36 C437 F35A 63.1(5)
F34 C437 F35A 62.5(4)
F35 C437 F35A 146.5(4)
F36A C437 C436 118.8(5)
F34A C437 C436 119.0(5)
F36 C437 C436 114.1(4)
F34 C437 C436 114.6(3)
F35 C437 C436 108.2(3)
F35A C437 C436 105.3(4)
C436 C438 C431 122.0(3)
C448 C441 C442 115.9(3)
C448 C441 B1 122.8(3)
C442 C441 B1 120.9(2)
C443 C442 C441 122.6(3)
C445 C443 C442 120.4(3)
C445 C443 C444 119.5(3)
C442 C443 C444 120.1(3)
F43 C444 F42 107.1(3)
F43 C444 F41 105.3(3)
F42 C444 F41 105.2(2)
F43 C444 C443 113.6(2)
F42 C444 C443 112.8(3)
F41 C444 C443 112.2(3)
C446 C445 C443 118.0(3)
C445 C446 C448 121.6(3)
C445 C446 C447 119.8(3)
C448 C446 C447 118.7(3)
F44A C447 F44 124.0(6)
F44A C447 F46 54.3(8)
F44 C447 F46 111.3(5)
F44A C447 F45 49.0(8)
F44 C447 F45 103.5(5)
F46 C447 F45 102.9(4)
F44A C447 F46A 111.8(8)
F44 C447 F46A 37.8(4)
F46 C447 F46A 137.8(5)
F45 C447 F46A 71.5(5)
F44A C447 F45A 111.6(8)
F44 C447 F45A 57.2(5)
F46 C447 F45A 63.5(5)
F45 C447 F45A 142.5(4)
F46A C447 F45A 95.0(5)
F44A C447 C446 120.6(6)
F44 C447 C446 114.7(4)
F46 C447 C446 112.3(4)
F45 C447 C446 111.1(4)
F46A C447 C446 108.4(5)
F45A C447 C446 106.4(4)
C446 C448 C441 121.5(3)

loop_
_geom_bond_atom_site_label_1
_geom_bond_atom_site_label_2
_geom_bond_distance
Pt1 Si1 2.2806(8)
Pt1 P2 2.3754(8)
Pt1 P1 2.3816(7)
Pt1 P3 2.3944(7)
Si1 C16 1.864(3)
Si1 C36 1.870(3)
Si1 C26 1.873(3)
P1 C121 1.824(3)
P1 C111 1.825(3)
P1 C11 1.834(3)
C11 C16 1.395(4)
C11 C12 1.398(4)
C12 C13 1.388(4)
C13 C14 1.388(5)
C14 C15 1.384(4)
C15 C16 1.406(4)
C111 C112 1.391(4)
C111 C116 1.395(4)
C112 C113 1.398(4)
C113 C114 1.380(5)
C114 C115 1.387(5)
C115 C116 1.390(4)
C121 C122 1.393(4)
C121 C126 1.406(4)
C122 C123 1.386(4)
C123 C124 1.383(4)
C124 C125 1.381(5)
C125 C126 1.383(4)
P2 C21 1.826(3)
P2 C211 1.829(3)
P2 C221 1.833(3)
C21 C26 1.394(4)
C21 C22 1.395(4)
C22 C23 1.385(5)
C23 C24 1.392(5)
C24 C25 1.382(5)
C25 C26 1.404(4)
C211 C212 1.394(4)
C211 C216 1.399(4)
C212 C213 1.396(4)
C213 C214 1.385(4)
C214 C215 1.390(4)
C215 C216 1.384(4)
C221 C222 1.396(4)
C221 C226 1.398(4)
C222 C223 1.391(4)
C223 C224 1.381(6)
C224 C225 1.374(6)
C225 C226 1.381(5)
P3 C31 1.825(3)
P3 C321 1.829(3)
P3 C311 1.832(3)
C31 C36 1.394(4)
C31 C32 1.399(4)
C32 C33 1.390(4)
C33 C34 1.389(5)
C34 C35 1.385(4)
C35 C36 1.400(4)
C311 C312 1.394(4)
C311 C316 1.397(4)
C312 C313 1.388(5)
C313 C314 1.375(5)
C314 C315 1.387(5)
C315 C316 1.383(5)
C321 C326 1.394(4)
C321 C322 1.396(4)
C322 C323 1.391(4)
C323 C324 1.383(5)
C324 C325 1.380(5)
C325 C326 1.391(4)
C11T C12T 1.509(5)
C12T C13T 1.373(5)
C12T C17T 1.389(6)
C13T C14T 1.378(6)
C14T C15T 1.347(7)
C15T C16T 1.380(7)
C16T C17T 1.381(6)
B1 C431 1.633(4)
B1 C411 1.636(4)
B1 C441 1.638(4)
B1 C421 1.642(4)
C411 C418 1.398(4)
C411 C412 1.402(4)
C412 C413 1.394(4)
C413 C415 1.389(4)
C413 C414 1.503(4)
C414 F13 1.331(4)
C414 F11 1.336(4)
C414 F12 1.345(4)
C415 C416 1.388(4)
C416 C418 1.392(4)
C416 C417 1.499(4)
C417 F16 1.332(3)
C417 F14 1.336(4)
C417 F15 1.349(4)
C421 C428 1.398(4)
C421 C422 1.401(4)
C422 C423 1.385(4)
C423 C425 1.390(4)
C423 C424 1.494(4)
C424 F23A 1.254(11)
C424 F22A 1.279(10)
C424 F23 1.304(5)
C424 F21A 1.313(10)
C424 F22 1.317(4)
C424 F21 1.324(5)
C425 C426 1.390(4)
C426 C428 1.389(4)
C426 C427 1.494(4)
C427 F24 1.337(4)
C427 F26 1.337(4)
C427 F25 1.343(4)
C431 C432 1.402(4)
C431 C438 1.403(4)
C432 C433 1.386(4)
C433 C435 1.382(4)
C433 C434 1.503(4)
C434 F32 1.335(3)
C434 F33 1.336(4)
C434 F31 1.338(4)
C435 C436 1.397(4)
C436 C438 1.388(4)
C436 C437 1.492(4)
C437 F36A 1.198(9)
C437 F34A 1.236(8)
C437 F36 1.284(5)
C437 F34 1.293(5)
C437 F35 1.412(6)
C437 F35A 1.472(9)
C441 C448 1.395(4)
C441 C442 1.401(4)
C442 C443 1.390(4)
C443 C445 1.386(4)
C443 C444 1.491(4)
C444 F43 1.326(3)
C444 F42 1.334(3)
C444 F41 1.346(4)
C445 C446 1.381(5)
C446 C448 1.394(4)
C446 C447 1.504(5)
C447 F44A 1.153(11)
C447 F44 1.286(6)
C447 F46 1.337(7)
C447 F45 1.382(6)
C447 F46A 1.402(12)
C447 F45A 1.454(10)
